data_4345597
loop_
_publ_author_name
'Kim, Hyo-Suk'
'Jung, Eun Ae'
'Han, Seong Ho'
'Han, Jeong Hwan'
'Park, Bo Keun'
'Kim, Chang Gyoun'
'Chung, Taek-Mo'

_publ_section_title
;
 Germanium Compounds Containing Ge&#x2550;E Double Bonds (E = S, Se, Te)
 as Single-Source Precursors for Germanium Chalcogenide Materials.
;
_journal_issue 7
_journal_name_full 'Inorganic chemistry'
_journal_page_first 4084
_journal_page_last 4092
_journal_paper_doi 10.1021/acs.inorgchem.6b02697
_journal_volume 56
_journal_year 2017
_chemical_formula_sum 'C12 H28 Ge N2 S3'
_chemical_formula_weight 369.13
_chemical_name_systematic
; 
 ? 
;
_space_group_IT_number 14
_symmetry_cell_setting monoclinic
_symmetry_space_group_name_Hall '-P 2yn'
_symmetry_space_group_name_H-M 'P 1 21/n 1'
_atom_sites_solution_hydrogens geom
_atom_sites_solution_primary direct
_atom_sites_solution_secondary difmap
_audit_creation_method SHELXL-97
_cell_angle_alpha 90.00
_cell_angle_beta 106.793(1)
_cell_angle_gamma 90.00
_cell_formula_units_Z 4
_cell_length_a 7.8559(2)
_cell_length_b 19.2355(4)
_cell_length_c 12.1759(2)
_cell_measurement_reflns_used 9940
_cell_measurement_temperature 296(1)
_cell_measurement_theta_max 27.63
_cell_measurement_theta_min 2.75
_cell_volume 1761.46(7)
_computing_cell_refinement 'Bruker SAINT'
_computing_data_collection 'Bruker APEX2'
_computing_data_reduction 'Bruker SAINT'
_computing_molecular_graphics 'Bruker SHELXTL'
_computing_publication_material 'Bruker SHELXTL'
_computing_structure_refinement 'SHELXL-97 (Sheldrick, 2008)'
_computing_structure_solution 'SHELXS-97 (Sheldrick, 2008)'
_diffrn_ambient_temperature 296(1)
_diffrn_measured_fraction_theta_full 0.993
_diffrn_measured_fraction_theta_max 0.993
_diffrn_measurement_device_type 'Bruker APEX-II CCD'
_diffrn_measurement_method '\f and \w scans'
_diffrn_radiation_monochromator graphite
_diffrn_radiation_source 'fine-focus sealed tube'
_diffrn_radiation_type MoK\a
_diffrn_radiation_wavelength 0.71073
_diffrn_reflns_av_R_equivalents 0.0000
_diffrn_reflns_av_sigmaI/netI 0.0177
_diffrn_reflns_limit_h_max 10
_diffrn_reflns_limit_h_min -10
_diffrn_reflns_limit_k_max 25
_diffrn_reflns_limit_k_min 0
_diffrn_reflns_limit_l_max 16
_diffrn_reflns_limit_l_min 0
_diffrn_reflns_number 4390
_diffrn_reflns_theta_full 28.39
_diffrn_reflns_theta_max 28.39
_diffrn_reflns_theta_min 2.04
_exptl_absorpt_coefficient_mu 2.083
_exptl_absorpt_correction_T_max 0.7592
_exptl_absorpt_correction_T_min 0.4476
_exptl_absorpt_correction_type multi-scan
_exptl_absorpt_process_details 'Bruker SADABS'
_exptl_crystal_colour silver
_exptl_crystal_density_diffrn 1.392
_exptl_crystal_density_meas ?
_exptl_crystal_density_method 'not measured'
_exptl_crystal_description block
_exptl_crystal_F_000 776
_exptl_crystal_size_max 0.46
_exptl_crystal_size_mid 0.44
_exptl_crystal_size_min 0.14
_refine_diff_density_max 0.283
_refine_diff_density_min -0.207
_refine_diff_density_rms 0.046
_refine_ls_extinction_coef 0.0015(3)
_refine_ls_extinction_expression Fc^*^=kFc[1+0.001xFc^2^\l^3^/sin(2\q)]^-1/4^
_refine_ls_extinction_method SHELXL
_refine_ls_goodness_of_fit_ref 1.052
_refine_ls_hydrogen_treatment refxyz
_refine_ls_matrix_type full
_refine_ls_number_parameters 164
_refine_ls_number_reflns 4390
_refine_ls_number_restraints 1
_refine_ls_restrained_S_all 1.051
_refine_ls_R_factor_all 0.0312
_refine_ls_R_factor_gt 0.0228
_refine_ls_shift/su_max 0.000
_refine_ls_shift/su_mean 0.000
_refine_ls_structure_factor_coef Fsqd
_refine_ls_weighting_details 'calc w=1/[\s^2^(Fo^2^)+(0.0288P)^2^+0.5337P] where P=(Fo^2^+2Fc^2^)/3'
_refine_ls_weighting_scheme calc
_refine_ls_wR_factor_gt 0.0572
_refine_ls_wR_factor_ref 0.0609
_reflns_number_gt 3743
_reflns_number_total 4390
_reflns_threshold_expression >2sigma(I)
_cod_data_source_file ic6b02697_si_004.cif
_cod_data_source_block 20150828_0m
_cod_depositor_comments
;
The following automatic conversions were performed:

'_symmetry_cell_setting' value 'Monoclinic' changed to 'monoclinic'
according to
/home/data/users/saulius/crontab/automatic-downloads/current/ACS/lib/dictionaries/cif_core.dic
dictionary named 'cif_core.dic' version 2.4.2 from 2011-04-26.

'_exptl_crystal_density_meas' value 'none' was changed to '?' - the
value is perceived as not measured.

Automatic conversion script
Id: cif_fix_values 4973 2017-02-22 13:04:09Z antanas 
;
_cod_original_cell_volume 1761.46(6)
_cod_original_sg_symbol_H-M P2(1)/n
_cod_database_code 4345597

loop_
_symmetry_equiv_pos_as_xyz
'x, y, z'
'-x+1/2, y+1/2, -z+1/2'
'-x, -y, -z'
'x-1/2, -y-1/2, z-1/2'

loop_
_atom_site_label
_atom_site_type_symbol
_atom_site_fract_x
_atom_site_fract_y
_atom_site_fract_z
_atom_site_U_iso_or_equiv
_atom_site_adp_type
_atom_site_occupancy
_atom_site_symmetry_multiplicity
_atom_site_calc_flag
_atom_site_refinement_flags
Ge1 Ge 0.07286(2) 0.114929(8) 0.288322(14) 0.02987(6) Uani 1 1 d U
S1 S -0.09901(6) 0.15738(2) 0.39042(4) 0.04137(11) Uani 1 1 d .
S2 S 0.24247(6) 0.02187(2) 0.35587(4) 0.04054(11) Uani 1 1 d U
S3 S 0.06245(7) 0.15664(3) 0.12629(4) 0.04740(12) Uani 1 1 d .
N1 N 0.27650(17) 0.18208(7) 0.40194(12) 0.0362(3) Uani 1 1 d .
N2 N -0.14007(18) 0.02922(7) 0.22956(12) 0.0340(3) Uani 1 1 d .
C1 C 0.0032(2) 0.24396(8) 0.42794(15) 0.0373(4) Uani 1 1 d .
C2 C 0.1808(2) 0.24862(8) 0.39838(16) 0.0375(4) Uani 1 1 d .
H2A H 0.1578 0.2682 0.3220 0.045 Uiso 1 1 calc R
H2B H 0.2581 0.2807 0.4515 0.045 Uiso 1 1 calc R
C3 C -0.1204(3) 0.29916(12) 0.3571(2) 0.0657(6) Uani 1 1 d .
H3A H -0.0682 0.3443 0.3764 0.099 Uiso 1 1 calc R
H3B H -0.2329 0.2975 0.3733 0.099 Uiso 1 1 calc R
H3C H -0.1379 0.2904 0.2770 0.099 Uiso 1 1 calc R
C4 C 0.0212(3) 0.25661(11) 0.55456(19) 0.0607(6) Uani 1 1 d .
H4A H 0.0740 0.3014 0.5767 0.091 Uiso 1 1 calc R
H4B H 0.0952 0.2212 0.6000 0.091 Uiso 1 1 calc R
H4C H -0.0943 0.2552 0.5666 0.091 Uiso 1 1 calc R
C5 C 0.3443(3) 0.15462(10) 0.52029(16) 0.0493(5) Uani 1 1 d .
H5A H 0.4317 0.1860 0.5658 0.074 Uiso 1 1 calc R
H5B H 0.3974 0.1099 0.5184 0.074 Uiso 1 1 calc R
H5C H 0.2477 0.1503 0.5534 0.074 Uiso 1 1 calc R
C6 C 0.4293(2) 0.19327(11) 0.3555(2) 0.0574(5) Uani 1 1 d .
H6A H 0.5159 0.2223 0.4071 0.086 Uiso 1 1 calc R
H6B H 0.3888 0.2155 0.2819 0.086 Uiso 1 1 calc R
H6C H 0.4822 0.1493 0.3474 0.086 Uiso 1 1 calc R
C7 C 0.1400(2) -0.04118(8) 0.24094(15) 0.0381(4) Uani 1 1 d .
C8 C -0.0469(2) -0.01782(9) 0.17051(15) 0.0384(4) Uani 1 1 d .
H8A H -0.0371 0.0052 0.1017 0.046 Uiso 1 1 calc R
H8B H -0.1197 -0.0589 0.1465 0.046 Uiso 1 1 calc R
C9 C 0.2548(3) -0.04657(12) 0.15954(19) 0.0571(5) Uani 1 1 d .
H9A H 0.2031 -0.0796 0.1002 0.086 Uiso 1 1 calc R
H9B H 0.3721 -0.0616 0.2014 0.086 Uiso 1 1 calc R
H9C H 0.2614 -0.0019 0.1258 0.086 Uiso 1 1 calc R
C10 C 0.1376(3) -0.11179(9) 0.2987(2) 0.0565(5) Uani 1 1 d .
H10A H 0.0860 -0.1460 0.2415 0.085 Uiso 1 1 calc R
H10B H 0.0684 -0.1084 0.3519 0.085 Uiso 1 1 calc R
H10C H 0.2571 -0.1252 0.3391 0.085 Uiso 1 1 calc R
C11 C -0.1896(3) -0.00573(10) 0.32393(17) 0.0467(4) Uani 1 1 d .
H11A H -0.2790 -0.0402 0.2927 0.070 Uiso 1 1 calc R
H11B H -0.2354 0.0280 0.3662 0.070 Uiso 1 1 calc R
H11C H -0.0867 -0.0277 0.3742 0.070 Uiso 1 1 calc R
C12 C -0.3025(2) 0.05596(10) 0.14577(17) 0.0471(4) Uani 1 1 d .
H12A H -0.3881 0.0192 0.1236 0.071 Uiso 1 1 calc R
H12B H -0.2734 0.0731 0.0793 0.071 Uiso 1 1 calc R
H12C H -0.3514 0.0930 0.1800 0.071 Uiso 1 1 calc R

loop_
_atom_site_aniso_label
_atom_site_aniso_U_11
_atom_site_aniso_U_22
_atom_site_aniso_U_33
_atom_site_aniso_U_23
_atom_site_aniso_U_13
_atom_site_aniso_U_12
Ge1 0.03023(9) 0.03027(9) 0.02960(10) 0.00125(6) 0.00940(7) 0.00004(6)
S1 0.0362(2) 0.0398(2) 0.0544(3) -0.01485(19) 0.0230(2) -0.01118(17)
S2 0.0409(2) 0.0349(2) 0.0385(2) -0.00114(17) -0.00014(18) 0.00459(17)
S3 0.0557(3) 0.0499(3) 0.0367(2) 0.0120(2) 0.0135(2) -0.0039(2)
N1 0.0285(6) 0.0356(7) 0.0438(8) -0.0026(6) 0.0097(6) -0.0056(5)
N2 0.0348(7) 0.0327(7) 0.0345(7) -0.0008(6) 0.0097(6) -0.0032(5)
C1 0.0386(8) 0.0296(8) 0.0453(10) -0.0044(7) 0.0145(7) -0.0039(7)
C2 0.0364(8) 0.0302(8) 0.0456(10) -0.0015(7) 0.0113(7) -0.0080(7)
C3 0.0493(11) 0.0512(12) 0.0979(18) 0.0167(12) 0.0231(12) 0.0098(10)
C4 0.0781(15) 0.0545(12) 0.0572(13) -0.0230(10) 0.0321(12) -0.0205(11)
C5 0.0455(10) 0.0461(10) 0.0448(11) -0.0041(8) -0.0050(8) -0.0008(8)
C6 0.0354(9) 0.0592(12) 0.0838(16) -0.0105(11) 0.0267(10) -0.0130(9)
C7 0.0456(9) 0.0312(8) 0.0367(9) -0.0031(7) 0.0105(7) 0.0016(7)
C8 0.0435(9) 0.0344(8) 0.0355(9) -0.0066(7) 0.0087(7) -0.0013(7)
C9 0.0554(12) 0.0627(13) 0.0570(13) -0.0103(10) 0.0225(10) 0.0075(10)
C10 0.0665(13) 0.0321(9) 0.0653(14) 0.0040(9) 0.0101(11) 0.0040(9)
C11 0.0522(10) 0.0428(10) 0.0500(11) 0.0013(8) 0.0228(9) -0.0118(8)
C12 0.0362(9) 0.0491(10) 0.0497(11) -0.0018(9) 0.0024(8) -0.0010(8)

loop_
_atom_type_symbol
_atom_type_description
_atom_type_scat_dispersion_real
_atom_type_scat_dispersion_imag
_atom_type_scat_source
C C 0.0033 0.0016 'International Tables Vol C Tables 4.2.6.8 and 6.1.1.4'
H H 0.0000 0.0000 'International Tables Vol C Tables 4.2.6.8 and 6.1.1.4'
N N 0.0061 0.0033 'International Tables Vol C Tables 4.2.6.8 and 6.1.1.4'
S S 0.1246 0.1234 'International Tables Vol C Tables 4.2.6.8 and 6.1.1.4'
Ge Ge 0.1547 1.8001 'International Tables Vol C Tables 4.2.6.8 and 6.1.1.4'

loop_
_geom_angle_atom_site_label_1
_geom_angle_atom_site_label_2
_geom_angle_atom_site_label_3
_geom_angle
S3 Ge1 N1 100.90(4)
S3 Ge1 S1 120.95(2)
N1 Ge1 S1 83.25(4)
S3 Ge1 S2 120.36(2)
N1 Ge1 S2 89.48(4)
S1 Ge1 S2 118.545(19)
S3 Ge1 N2 98.79(4)
N1 Ge1 N2 160.30(5)
S1 Ge1 N2 86.17(4)
S2 Ge1 N2 81.04(4)
C1 S1 Ge1 100.22(6)
C7 S2 Ge1 99.40(6)
C2 N1 C5 111.97(14)
C2 N1 C6 108.89(14)
C5 N1 C6 108.62(15)
C2 N1 Ge1 102.61(9)
C5 N1 Ge1 113.15(10)
C6 N1 Ge1 111.48(12)
C8 N2 C12 109.17(14)
C8 N2 C11 112.30(14)
C12 N2 C11 109.06(14)
C8 N2 Ge1 99.89(10)
C12 N2 Ge1 111.66(10)
C11 N2 Ge1 114.45(11)
C4 C1 C3 108.54(18)
C4 C1 C2 113.62(15)
C3 C1 C2 107.37(15)
C4 C1 S1 107.47(12)
C3 C1 S1 109.09(13)
C2 C1 S1 110.66(11)
N1 C2 C1 115.44(13)
N1 C2 H2A 108.4
C1 C2 H2A 108.4
N1 C2 H2B 108.4
C1 C2 H2B 108.4
H2A C2 H2B 107.5
C1 C3 H3A 109.5
C1 C3 H3B 109.5
H3A C3 H3B 109.5
C1 C3 H3C 109.5
H3A C3 H3C 109.5
H3B C3 H3C 109.5
C1 C4 H4A 109.5
C1 C4 H4B 109.5
H4A C4 H4B 109.5
C1 C4 H4C 109.5
H4A C4 H4C 109.5
H4B C4 H4C 109.5
N1 C5 H5A 109.5
N1 C5 H5B 109.5
H5A C5 H5B 109.5
N1 C5 H5C 109.5
H5A C5 H5C 109.5
H5B C5 H5C 109.5
N1 C6 H6A 109.5
N1 C6 H6B 109.5
H6A C6 H6B 109.5
N1 C6 H6C 109.5
H6A C6 H6C 109.5
H6B C6 H6C 109.5
C9 C7 C10 109.05(16)
C9 C7 C8 107.82(15)
C10 C7 C8 112.27(16)
C9 C7 S2 109.05(13)
C10 C7 S2 107.09(13)
C8 C7 S2 111.51(11)
N2 C8 C7 115.83(14)
N2 C8 H8A 108.3
C7 C8 H8A 108.3
N2 C8 H8B 108.3
C7 C8 H8B 108.3
H8A C8 H8B 107.4
C7 C9 H9A 109.5
C7 C9 H9B 109.5
H9A C9 H9B 109.5
C7 C9 H9C 109.5
H9A C9 H9C 109.5
H9B C9 H9C 109.5
C7 C10 H10A 109.5
C7 C10 H10B 109.5
H10A C10 H10B 109.5
C7 C10 H10C 109.5
H10A C10 H10C 109.5
H10B C10 H10C 109.5
N2 C11 H11A 109.5
N2 C11 H11B 109.5
H11A C11 H11B 109.5
N2 C11 H11C 109.5
H11A C11 H11C 109.5
H11B C11 H11C 109.5
N2 C12 H12A 109.5
N2 C12 H12B 109.5
H12A C12 H12B 109.5
N2 C12 H12C 109.5
H12A C12 H12C 109.5
H12B C12 H12C 109.5

loop_
_geom_bond_atom_site_label_1
_geom_bond_atom_site_label_2
_geom_bond_distance
Ge1 S3 2.1094(5)
Ge1 N1 2.2052(13)
Ge1 S1 2.2373(4)
Ge1 S2 2.2411(4)
Ge1 N2 2.3101(13)
S1 C1 1.8480(16)
S2 C7 1.8511(17)
N1 C2 1.479(2)
N1 C5 1.482(2)
N1 C6 1.483(2)
N2 C8 1.475(2)
N2 C12 1.477(2)
N2 C11 1.477(2)
C1 C4 1.526(3)
C1 C3 1.527(3)
C1 C2 1.541(2)
C2 H2A 0.9700
C2 H2B 0.9700
C3 H3A 0.9600
C3 H3B 0.9600
C3 H3C 0.9600
C4 H4A 0.9600
C4 H4B 0.9600
C4 H4C 0.9600
C5 H5A 0.9600
C5 H5B 0.9600
C5 H5C 0.9600
C6 H6A 0.9600
C6 H6B 0.9600
C6 H6C 0.9600
C7 C9 1.524(3)
C7 C10 1.532(2)
C7 C8 1.538(2)
C8 H8A 0.9700
C8 H8B 0.9700
C9 H9A 0.9600
C9 H9B 0.9600
C9 H9C 0.9600
C10 H10A 0.9600
C10 H10B 0.9600
C10 H10C 0.9600
C11 H11A 0.9600
C11 H11B 0.9600
C11 H11C 0.9600
C12 H12A 0.9600
C12 H12B 0.9600
C12 H12C 0.9600

loop_
_geom_torsion_atom_site_label_1
_geom_torsion_atom_site_label_2
_geom_torsion_atom_site_label_3
_geom_torsion_atom_site_label_4
_geom_torsion
S3 Ge1 S1 C1 -68.73(6)
N1 Ge1 S1 C1 29.95(7)
S2 Ge1 S1 C1 115.67(6)
N2 Ge1 S1 C1 -166.69(7)
S3 Ge1 S2 C7 -59.57(6)
N1 Ge1 S2 C7 -161.91(7)
S1 Ge1 S2 C7 116.05(6)
N2 Ge1 S2 C7 35.42(7)
S3 Ge1 N1 C2 73.01(10)
S1 Ge1 N1 C2 -47.30(10)
S2 Ge1 N1 C2 -166.13(10)
N2 Ge1 N1 C2 -105.30(16)
S3 Ge1 N1 C5 -166.17(11)
S1 Ge1 N1 C5 73.53(12)
S2 Ge1 N1 C5 -45.31(12)
N2 Ge1 N1 C5 15.5(2)
S3 Ge1 N1 C6 -43.39(13)
S1 Ge1 N1 C6 -163.70(13)
S2 Ge1 N1 C6 77.47(12)
N2 Ge1 N1 C6 138.30(16)
S3 Ge1 N2 C8 68.41(10)
N1 Ge1 N2 C8 -113.26(16)
S1 Ge1 N2 C8 -170.84(10)
S2 Ge1 N2 C8 -51.14(9)
S3 Ge1 N2 C12 -46.92(12)
N1 Ge1 N2 C12 131.41(16)
S1 Ge1 N2 C12 73.83(11)
S2 Ge1 N2 C12 -166.47(12)
S3 Ge1 N2 C11 -171.43(11)
N1 Ge1 N2 C11 6.9(2)
S1 Ge1 N2 C11 -50.68(11)
S2 Ge1 N2 C11 69.01(11)
Ge1 S1 C1 C4 -135.67(13)
Ge1 S1 C1 C3 106.83(14)
Ge1 S1 C1 C2 -11.09(13)
C5 N1 C2 C1 -68.04(18)
C6 N1 C2 C1 171.83(16)
Ge1 N1 C2 C1 53.59(16)
C4 C1 C2 N1 92.65(19)
C3 C1 C2 N1 -147.32(16)
S1 C1 C2 N1 -28.35(19)
Ge1 S2 C7 C9 100.07(13)
Ge1 S2 C7 C10 -142.07(12)
Ge1 S2 C7 C8 -18.88(13)
C12 N2 C8 C7 170.66(14)
C11 N2 C8 C7 -68.26(19)
Ge1 N2 C8 C7 53.44(15)
C9 C7 C8 N2 -144.27(16)
C10 C7 C8 N2 95.60(18)
S2 C7 C8 N2 -24.59(19)
